data_7127287
loop_
_publ_author_name
'Chen, Yu'
'Quan, Yangjian'
'Xie, Zuowei'

_publ_section_title
;
 8-Aminoquinoline as a bidentate traceless directing group for
 Cu-catalyzed selective B(4,5)-H disulfenylation of <i>o</i>-carboranes.
;
_journal_issue 85
_journal_name_full 'Chemical communications (Cambridge, England)'
_journal_page_first 12997
_journal_page_last 13000
_journal_paper_doi 10.1039/d0cc05207h
_journal_volume 56
_journal_year 2020
_chemical_formula_sum 'C15 H20 B10 Br2 S2'
_chemical_formula_weight 532.35
_space_group_crystal_system orthorhombic
_space_group_IT_number 61
_space_group_name_Hall '-P 2ac 2ab'
_space_group_name_H-M_alt 'P b c a'
_atom_sites_solution_hydrogens geom
_audit_creation_method SHELXL-2014/6
_audit_update_record
;
2020-07-22 deposited with the CCDC.	2020-09-18 downloaded from the CCDC.
;
_cell_angle_alpha 90
_cell_angle_beta 90
_cell_angle_gamma 90
_cell_formula_units_Z 8
_cell_length_a 17.4444(8)
_cell_length_b 11.2142(5)
_cell_length_c 23.4319(11)
_cell_measurement_reflns_used 597
_cell_measurement_temperature 296(2)
_cell_measurement_theta_max 15
_cell_measurement_theta_min 15
_cell_volume 4583.9(4)
_computing_cell_refinement 'BRUKER D8VENTURE DIFFRACTOMETER'
_computing_data_collection 'BRUKER D8VENTURE DIFFRACTOMETER'
_computing_data_reduction 'BRUKER D8VENTURE DIFFRACTOMETER'
_computing_molecular_graphics 'BRUKER SHELXTL'
_computing_publication_material 'BRUKER SHELXTL'
_computing_structure_refinement 'SHELXL-2014/6 (Sheldrick, 2014)'
_diffrn_ambient_temperature 296(2)
_diffrn_measured_fraction_theta_full 0.997
_diffrn_measured_fraction_theta_max 0.997
_diffrn_measurement_device_type 'BRUKER D8VENTURE DIFFRACTOMETER'
_diffrn_measurement_method 'PHI & OMEGA SCAN'
_diffrn_radiation_type MoK\a
_diffrn_radiation_wavelength 0.71073
_diffrn_reflns_av_R_equivalents 0.0539
_diffrn_reflns_av_unetI/netI 0.0187
_diffrn_reflns_Laue_measured_fraction_full 0.997
_diffrn_reflns_Laue_measured_fraction_max 0.997
_diffrn_reflns_limit_h_max 20
_diffrn_reflns_limit_h_min -20
_diffrn_reflns_limit_k_max 13
_diffrn_reflns_limit_k_min -13
_diffrn_reflns_limit_l_max 28
_diffrn_reflns_limit_l_min -28
_diffrn_reflns_number 92956
_diffrn_reflns_point_group_measured_fraction_full 0.997
_diffrn_reflns_point_group_measured_fraction_max 0.997
_diffrn_reflns_theta_full 25.242
_diffrn_reflns_theta_max 25.247
_diffrn_reflns_theta_min 2.327
_exptl_absorpt_coefficient_mu 3.720
_exptl_absorpt_correction_T_max 0.7456
_exptl_absorpt_correction_T_min 0.2749
_exptl_absorpt_correction_type multi-scan
_exptl_crystal_colour colourless
_exptl_crystal_density_diffrn 1.543
_exptl_crystal_description block
_exptl_crystal_F_000 2096
_exptl_crystal_size_max 0.500
_exptl_crystal_size_mid 0.400
_exptl_crystal_size_min 0.300
_refine_diff_density_max 0.975
_refine_diff_density_min -0.870
_refine_diff_density_rms 0.075
_refine_ls_extinction_coef 0.0099(4)
_refine_ls_extinction_expression Fc^*^=kFc[1+0.001xFc^2^\l^3^/sin(2\q)]^-1/4^
_refine_ls_extinction_method SHELXL
_refine_ls_goodness_of_fit_ref 1.052
_refine_ls_hydrogen_treatment constr
_refine_ls_matrix_type full
_refine_ls_number_parameters 263
_refine_ls_number_reflns 4137
_refine_ls_number_restraints 0
_refine_ls_restrained_S_all 1.052
_refine_ls_R_factor_all 0.0535
_refine_ls_R_factor_gt 0.0423
_refine_ls_shift/su_max 0.002
_refine_ls_shift/su_mean 0.000
_refine_ls_structure_factor_coef Fsqd
_refine_ls_weighting_details 'w=1/[\s^2^(Fo^2^)+(0.0503P)^2^+6.3626P] where P=(Fo^2^+2Fc^2^)/3'
_refine_ls_weighting_scheme calc
_refine_ls_wR_factor_gt 0.1039
_refine_ls_wR_factor_ref 0.1137
_reflns_Friedel_coverage 0.000
_reflns_number_gt 3432
_reflns_number_total 4137
_reflns_threshold_expression 'I > 2\s(I)'
_cod_data_source_file d0cc05207h2.cif
_cod_data_source_block 3f
_cod_depositor_comments 'Adding full bibliography for 7127281--7127288.cif.'
_cod_database_code 7127287
_shelx_space_group_comment
;
The symmetry employed for this shelxl refinement is uniquely defined
by the following loop, which should always be used as a source of
symmetry information in preference to the above space-group names.
They are only intended as comments.
;
_shelx_estimated_absorpt_t_min 0.258
_shelx_estimated_absorpt_t_max 0.402
_shelxl_version_number 2014/6

loop_
_space_group_symop_operation_xyz
'x, y, z'
'-x+1/2, -y, z+1/2'
'-x, y+1/2, -z+1/2'
'x+1/2, -y+1/2, -z'
'-x, -y, -z'
'x-1/2, y, -z-1/2'
'x, -y-1/2, z-1/2'
'-x-1/2, y-1/2, z'

loop_
_atom_site_label
_atom_site_type_symbol
_atom_site_fract_x
_atom_site_fract_y
_atom_site_fract_z
_atom_site_U_iso_or_equiv
_atom_site_adp_type
_atom_site_occupancy
_atom_site_site_symmetry_order
_atom_site_calc_flag
_atom_site_refinement_flags_posn
_atom_site_refinement_flags_adp
_atom_site_refinement_flags_occupancy
_atom_site_disorder_assembly
_atom_site_disorder_group
S1 S 0.94989(5) 0.62075(6) 1.08456(3) 0.0431(2) Uani 1 1 d . . . . .
Br2 Br 1.01718(4) 1.05090(5) 1.25811(2) 0.0964(2) Uani 1 1 d . . . . .
S2 S 1.08839(4) 0.69542(8) 0.98131(3) 0.0408(2) Uani 1 1 d . . . . .
Br4 Br 1.24843(3) 0.88322(6) 0.75139(2) 0.0976(2) Uani 1 1 d . . . . .
C1 C 0.92185(16) 0.6237(3) 0.95682(12) 0.0341(6) Uani 1 1 d . . . . .
H1 H 0.9424 0.5310 0.9580 0.041 Uiso 1 1 calc R U . . .
C2 C 0.85303(18) 0.6610(3) 0.91325(13) 0.0450(8) Uani 1 1 d . . . . .
C11 C 0.8217(2) 0.5641(4) 0.87443(17) 0.0696(12) Uani 1 1 d . . . . .
H11A H 0.7817 0.5966 0.8509 0.104 Uiso 1 1 calc R U . . .
H11B H 0.8622 0.5342 0.8506 0.104 Uiso 1 1 calc R U . . .
H11C H 0.8014 0.5003 0.8972 0.104 Uiso 1 1 calc R U . . .
C12 C 0.96915(18) 0.7433(3) 1.13092(11) 0.0361(7) Uani 1 1 d . . . . .
C13 C 1.0421(2) 0.7871(3) 1.13718(14) 0.0498(8) Uani 1 1 d . . . . .
H13A H 1.0819 0.7553 1.1157 0.060 Uiso 1 1 calc R U . . .
C14 C 1.0566(2) 0.8783(4) 1.17524(16) 0.0598(10) Uani 1 1 d . . . . .
H14A H 1.1060 0.9082 1.1793 0.072 Uiso 1 1 calc R U . . .
C15 C 0.9983(2) 0.9239(3) 1.20666(14) 0.0540(9) Uani 1 1 d . . . . .
C16 C 0.9249(2) 0.8814(3) 1.20130(15) 0.0585(10) Uani 1 1 d . . . . .
H16A H 0.8854 0.9138 1.2229 0.070 Uiso 1 1 calc R U . . .
C17 C 0.9106(2) 0.7897(3) 1.16323(14) 0.0499(8) Uani 1 1 d . . . . .
H17A H 0.8613 0.7594 1.1595 0.060 Uiso 1 1 calc R U . . .
C18 C 1.13434(15) 0.7467(3) 0.91772(12) 0.0354(6) Uani 1 1 d . . . . .
C19 C 1.14393(19) 0.6710(3) 0.87190(15) 0.0493(8) Uani 1 1 d . . . . .
H19A H 1.1274 0.5923 0.8744 0.059 Uiso 1 1 calc R U . . .
C20 C 1.1780(2) 0.7117(4) 0.82219(15) 0.0580(9) Uani 1 1 d . . . . .
H20A H 1.1838 0.6615 0.7909 0.070 Uiso 1 1 calc R U . . .
C21 C 1.20313(19) 0.8278(3) 0.82001(15) 0.0528(9) Uani 1 1 d . . . . .
C22 C 1.1962(2) 0.9024(3) 0.86560(17) 0.0560(9) Uani 1 1 d . . . . .
H22A H 1.2147 0.9801 0.8636 0.067 Uiso 1 1 calc R U . . .
C23 C 1.16152(18) 0.8616(3) 0.91489(15) 0.0455(8) Uani 1 1 d . . . . .
H23A H 1.1565 0.9119 0.9462 0.055 Uiso 1 1 calc R U . . .
B3 B 0.8330(2) 0.6507(4) 0.98472(16) 0.0448(9) Uani 1 1 d . . . . .
H3 H 0.7951 0.5831 1.0038 0.054 Uiso 1 1 calc R U . . .
B4 B 0.91829(19) 0.7006(3) 1.01930(13) 0.0328(7) Uani 1 1 d . . . . .
B5 B 0.98789(18) 0.7360(3) 0.96601(13) 0.0313(7) Uani 1 1 d . . . . .
B6 B 0.94596(19) 0.7067(3) 0.89829(14) 0.0383(8) Uani 1 1 d . . . . .
H6 H 0.9802 0.6747 0.8620 0.046 Uiso 1 1 calc R U . . .
B7 B 0.7977(2) 0.7693(4) 0.94286(18) 0.0528(10) Uani 1 1 d . . . . .
H7 H 0.7360 0.7798 0.9345 0.063 Uiso 1 1 calc R U . . .
B8 B 0.8381(2) 0.7979(4) 1.01078(16) 0.0439(8) Uani 1 1 d . . . . .
H8 H 0.8031 0.8273 1.0472 0.053 Uiso 1 1 calc R U . . .
B9 B 0.9340(2) 0.8512(3) 0.99947(15) 0.0353(7) Uani 1 1 d . . . . .
H9 H 0.9609 0.9155 1.0287 0.042 Uiso 1 1 calc R U . . .
B10 B 0.9516(2) 0.8546(3) 0.92410(14) 0.0370(7) Uani 1 1 d . . . . .
H10 H 0.9898 0.9210 0.9044 0.044 Uiso 1 1 calc R U . . .
B11 B 0.8668(2) 0.8036(4) 0.88991(16) 0.0479(9) Uani 1 1 d . . . . .
H11 H 0.8498 0.8360 0.8475 0.057 Uiso 1 1 calc R U . . .
B12 B 0.8591(2) 0.8933(4) 0.95217(17) 0.0473(9) Uani 1 1 d . . . . .
H12 H 0.8375 0.9854 0.9506 0.057 Uiso 1 1 calc R U . . .

loop_
_atom_site_aniso_label
_atom_site_aniso_U_11
_atom_site_aniso_U_22
_atom_site_aniso_U_33
_atom_site_aniso_U_23
_atom_site_aniso_U_13
_atom_site_aniso_U_12
S1 0.0716(6) 0.0290(4) 0.0286(4) 0.0020(3) 0.0036(4) -0.0044(4)
Br2 0.1586(6) 0.0707(3) 0.0597(3) -0.0292(2) -0.0113(3) -0.0232(3)
S2 0.0339(4) 0.0537(5) 0.0347(4) 0.0113(3) -0.0008(3) 0.0021(3)
Br4 0.0933(4) 0.1257(5) 0.0738(3) 0.0426(3) 0.0440(3) 0.0162(3)
C1 0.0375(15) 0.0355(15) 0.0292(14) -0.0050(12) 0.0025(12) -0.0056(12)
C2 0.0384(16) 0.061(2) 0.0355(16) -0.0084(15) -0.0044(13) -0.0081(15)
C11 0.066(2) 0.089(3) 0.054(2) -0.026(2) -0.0071(19) -0.027(2)
C12 0.0550(18) 0.0307(15) 0.0225(13) 0.0034(11) -0.0003(12) -0.0016(13)
C13 0.055(2) 0.054(2) 0.0401(18) -0.0039(15) 0.0055(15) -0.0033(17)
C14 0.068(2) 0.066(2) 0.046(2) -0.0041(18) -0.0046(18) -0.018(2)
C15 0.089(3) 0.0415(18) 0.0313(17) -0.0045(14) -0.0111(18) -0.0062(18)
C16 0.072(3) 0.061(2) 0.043(2) -0.0148(17) 0.0031(18) 0.011(2)
C17 0.0522(19) 0.059(2) 0.0391(18) -0.0078(16) 0.0039(15) -0.0021(16)
C18 0.0280(14) 0.0414(16) 0.0369(15) 0.0038(13) 0.0014(12) 0.0004(12)
C19 0.0513(19) 0.0426(18) 0.054(2) -0.0029(15) 0.0134(16) -0.0047(15)
C20 0.061(2) 0.069(2) 0.0443(19) -0.0081(17) 0.0150(17) 0.0037(19)
C21 0.0409(18) 0.069(2) 0.048(2) 0.0180(18) 0.0147(15) 0.0073(17)
C22 0.051(2) 0.047(2) 0.070(2) 0.0142(18) 0.0126(18) -0.0057(16)
C23 0.0426(17) 0.0442(18) 0.0497(19) -0.0018(15) 0.0029(15) -0.0034(14)
B3 0.0378(19) 0.056(2) 0.041(2) -0.0065(17) 0.0062(15) -0.0103(17)
B4 0.0383(17) 0.0322(16) 0.0281(16) -0.0030(13) 0.0048(13) -0.0045(14)
B5 0.0352(16) 0.0319(16) 0.0267(15) 0.0025(13) 0.0005(13) -0.0051(13)
B6 0.0360(17) 0.052(2) 0.0270(16) -0.0004(15) -0.0009(14) -0.0023(15)
B7 0.0349(19) 0.072(3) 0.051(2) -0.008(2) -0.0021(17) 0.0023(18)
B8 0.0380(18) 0.050(2) 0.043(2) -0.0073(16) 0.0066(16) 0.0037(16)
B9 0.0414(18) 0.0300(17) 0.0346(17) -0.0010(13) -0.0011(14) 0.0001(14)
B10 0.0385(18) 0.0387(18) 0.0336(17) 0.0073(14) -0.0037(14) -0.0012(14)
B11 0.044(2) 0.062(2) 0.0378(19) 0.0033(17) -0.0114(16) 0.0033(18)
B12 0.047(2) 0.047(2) 0.048(2) 0.0019(17) -0.0061(17) 0.0124(17)

loop_
_atom_type_symbol
_atom_type_description
_atom_type_scat_dispersion_real
_atom_type_scat_dispersion_imag
_atom_type_scat_source
C C 0.0033 0.0016 'International Tables Vol C Tables 4.2.6.8 and 6.1.1.4'
H H 0.0000 0.0000 'International Tables Vol C Tables 4.2.6.8 and 6.1.1.4'
B B 0.0013 0.0007 'International Tables Vol C Tables 4.2.6.8 and 6.1.1.4'
Br Br -0.2901 2.4595 'International Tables Vol C Tables 4.2.6.8 and 6.1.1.4'
S S 0.1246 0.1234 'International Tables Vol C Tables 4.2.6.8 and 6.1.1.4'

loop_
_geom_angle_atom_site_label_1
_geom_angle_atom_site_label_2
_geom_angle_atom_site_label_3
_geom_angle
_geom_angle_site_symmetry_1
_geom_angle_site_symmetry_3
_geom_angle_publ_flag
C12 S1 B4 100.73(14) . . ?
C18 S2 B5 100.64(13) . . ?
C2 C1 B4 112.5(2) . . ?
C2 C1 B6 62.57(19) . . ?
B4 C1 B6 115.1(2) . . ?
C2 C1 B3 61.7(2) . . ?
B4 C1 B3 63.11(19) . . ?
B6 C1 B3 115.7(3) . . ?
C2 C1 B5 112.6(2) . . ?
B4 C1 B5 62.97(18) . . ?
B6 C1 B5 62.44(18) . . ?
B3 C1 B5 115.4(2) . . ?
C11 C2 C1 117.2(3) . . ?
C11 C2 B7 123.5(3) . . ?
C1 C2 B7 110.2(2) . . ?
C11 C2 B11 121.9(3) . . ?
C1 C2 B11 109.7(2) . . ?
B7 C2 B11 62.7(2) . . ?
C11 C2 B3 117.6(3) . . ?
C1 C2 B3 61.42(19) . . ?
B7 C2 B3 62.2(2) . . ?
B11 C2 B3 113.9(3) . . ?
C11 C2 B6 115.2(3) . . ?
C1 C2 B6 60.96(18) . . ?
B7 C2 B6 113.7(3) . . ?
B11 C2 B6 61.8(2) . . ?
B3 C2 B6 114.1(2) . . ?
C13 C12 C17 119.6(3) . . ?
C13 C12 S1 121.1(2) . . ?
C17 C12 S1 119.2(2) . . ?
C12 C13 C14 120.4(3) . . ?
C15 C14 C13 119.5(4) . . ?
C14 C15 C16 121.3(3) . . ?
C14 C15 Br2 119.9(3) . . ?
C16 C15 Br2 118.8(3) . . ?
C15 C16 C17 119.0(3) . . ?
C12 C17 C16 120.2(3) . . ?
C23 C18 C19 119.8(3) . . ?
C23 C18 S2 119.8(2) . . ?
C19 C18 S2 120.4(2) . . ?
C18 C19 C20 120.3(3) . . ?
C21 C20 C19 118.7(3) . . ?
C22 C21 C20 121.6(3) . . ?
C22 C21 Br4 120.0(3) . . ?
C20 C21 Br4 118.3(3) . . ?
C21 C22 C23 119.4(3) . . ?
C18 C23 C22 120.1(3) . . ?
C1 B3 C2 56.86(18) . . ?
C1 B3 B8 104.6(2) . . ?
C2 B3 B8 105.4(3) . . ?
C1 B3 B7 103.7(3) . . ?
C2 B3 B7 58.5(2) . . ?
B8 B3 B7 60.3(2) . . ?
C1 B3 B4 58.17(18) . . ?
C2 B3 B4 104.6(2) . . ?
B8 B3 B4 60.4(2) . . ?
B7 B3 B4 107.9(3) . . ?
C1 B4 B9 104.6(2) . . ?
C1 B4 B3 58.72(18) . . ?
B9 B4 B3 108.0(3) . . ?
C1 B4 B8 104.0(2) . . ?
B9 B4 B8 60.6(2) . . ?
B3 B4 B8 59.1(2) . . ?
C1 B4 B5 59.07(17) . . ?
B9 B4 B5 59.98(18) . . ?
B3 B4 B5 108.6(2) . . ?
B8 B4 B5 108.6(2) . . ?
C1 B4 S1 117.0(2) . . ?
B9 B4 S1 129.0(2) . . ?
B3 B4 S1 118.1(2) . . ?
B8 B4 S1 128.3(2) . . ?
B5 B4 S1 118.8(2) . . ?
C1 B5 B10 104.0(2) . . ?
C1 B5 B6 58.49(18) . . ?
B10 B5 B6 59.78(19) . . ?
C1 B5 B9 103.5(2) . . ?
B10 B5 B9 60.69(19) . . ?
B6 B5 B9 108.1(2) . . ?
C1 B5 B4 57.96(17) . . ?
B10 B5 B4 108.2(2) . . ?
B6 B5 B4 107.6(2) . . ?
B9 B5 B4 59.64(18) . . ?
C1 B5 S2 118.6(2) . . ?
B10 B5 S2 129.2(2) . . ?
B6 B5 S2 121.2(2) . . ?
B9 B5 S2 126.5(2) . . ?
B4 B5 S2 117.0(2) . . ?
C1 B6 C2 56.47(18) . . ?
C1 B6 B11 103.4(2) . . ?
C2 B6 B11 58.3(2) . . ?
C1 B6 B10 104.5(2) . . ?
C2 B6 B10 105.1(2) . . ?
B11 B6 B10 60.3(2) . . ?
C1 B6 B5 59.07(17) . . ?
C2 B6 B5 105.0(2) . . ?
B11 B6 B5 107.9(2) . . ?
B10 B6 B5 59.88(18) . . ?
C2 B7 B3 59.3(2) . . ?
C2 B7 B12 105.6(3) . . ?
B3 B7 B12 108.2(3) . . ?
C2 B7 B8 105.7(3) . . ?
B3 B7 B8 59.8(2) . . ?
B12 B7 B8 60.4(2) . . ?
C2 B7 B11 58.8(2) . . ?
B3 B7 B11 108.4(3) . . ?
B12 B7 B11 60.3(2) . . ?
B8 B7 B11 108.6(3) . . ?
B3 B8 B7 59.9(2) . . ?
B3 B8 B12 107.8(3) . . ?
B7 B8 B12 59.8(2) . . ?
B3 B8 B4 60.4(2) . . ?
B7 B8 B4 107.6(3) . . ?
B12 B8 B4 107.0(2) . . ?
B3 B8 B9 108.0(2) . . ?
B7 B8 B9 107.4(3) . . ?
B12 B8 B9 59.6(2) . . ?
B4 B8 B9 59.36(19) . . ?
B4 B9 B12 107.6(3) . . ?
B4 B9 B5 60.39(18) . . ?
B12 B9 B5 107.8(2) . . ?
B4 B9 B10 107.8(2) . . ?
B12 B9 B10 60.4(2) . . ?
B5 B9 B10 59.40(18) . . ?
B4 B9 B8 60.0(2) . . ?
B12 B9 B8 59.7(2) . . ?
B5 B9 B8 108.4(2) . . ?
B10 B9 B8 108.2(2) . . ?
B6 B10 B5 60.34(19) . . ?
B6 B10 B11 59.8(2) . . ?
B5 B10 B11 107.8(2) . . ?
B6 B10 B9 107.9(2) . . ?
B5 B10 B9 59.91(18) . . ?
B11 B10 B9 107.1(2) . . ?
B6 B10 B12 107.6(3) . . ?
B5 B10 B12 107.4(2) . . ?
B11 B10 B12 59.7(2) . . ?
B9 B10 B12 59.4(2) . . ?
C2 B11 B6 59.9(2) . . ?
C2 B11 B7 58.4(2) . . ?
B6 B11 B7 108.7(3) . . ?
C2 B11 B10 105.9(2) . . ?
B6 B11 B10 59.8(2) . . ?
B7 B11 B10 108.7(3) . . ?
C2 B11 B12 104.9(3) . . ?
B6 B11 B12 108.4(2) . . ?
B7 B11 B12 59.8(2) . . ?
B10 B11 B12 60.7(2) . . ?
B7 B12 B11 60.0(2) . . ?
B7 B12 B9 108.3(3) . . ?
B11 B12 B9 107.8(3) . . ?
B7 B12 B8 59.9(2) . . ?
B11 B12 B8 108.0(3) . . ?
B9 B12 B8 60.7(2) . . ?
B7 B12 B10 108.0(3) . . ?
B11 B12 B10 59.6(2) . . ?
B9 B12 B10 60.22(19) . . ?
B8 B12 B10 108.8(2) . . ?

loop_
_geom_bond_atom_site_label_1
_geom_bond_atom_site_label_2
_geom_bond_distance
_geom_bond_site_symmetry_2
_geom_bond_publ_flag
S1 C12 1.783(3) . ?
S1 B4 1.856(3) . ?
Br2 C15 1.895(3) . ?
S2 C18 1.787(3) . ?
S2 B5 1.847(3) . ?
Br4 C21 1.896(3) . ?
C1 C2 1.630(4) . ?
C1 B4 1.700(4) . ?
C1 B6 1.710(4) . ?
C1 B3 1.710(5) . ?
C1 B5 1.720(4) . ?
C2 C11 1.519(5) . ?
C2 B7 1.699(5) . ?
C2 B11 1.706(5) . ?
C2 B3 1.715(5) . ?
C2 B6 1.736(5) . ?
C12 C13 1.371(5) . ?
C12 C17 1.373(4) . ?
C13 C14 1.380(5) . ?
C14 C15 1.356(5) . ?
C15 C16 1.371(5) . ?
C16 C17 1.384(5) . ?
C18 C23 1.374(4) . ?
C18 C19 1.379(4) . ?
C19 C20 1.385(5) . ?
C20 C21 1.374(5) . ?
C21 C22 1.362(5) . ?
C22 C23 1.382(5) . ?
B3 B8 1.762(6) . ?
B3 B7 1.763(6) . ?
B3 B4 1.785(5) . ?
B4 B9 1.773(5) . ?
B4 B8 1.785(5) . ?
B4 B5 1.786(4) . ?
B5 B10 1.770(5) . ?
B5 B6 1.778(4) . ?
B5 B9 1.779(5) . ?
B6 B11 1.767(5) . ?
B6 B10 1.768(5) . ?
B7 B12 1.769(6) . ?
B7 B8 1.770(5) . ?
B7 B11 1.772(6) . ?
B8 B12 1.779(6) . ?
B8 B9 1.796(5) . ?
B9 B12 1.778(5) . ?
B9 B10 1.793(5) . ?
B10 B11 1.777(5) . ?
B10 B12 1.796(5) . ?
B11 B12 1.777(6) . ?
